data_7218266
loop_
_publ_author_name
'Zhong, Yuan'
'Ma, Shixiong'
'Xu, Zhaoqing'
'Chang, Min'
'Wang, Rui'

_publ_section_title
;
 Organocatalytic asymmetric vinylogous Michael addition of 3-alkylidene
 oxindoles to \a-substituted \b-nitroacrylates: Facile construction of
 chiral all-carbon quaternary center
;
_journal_name_full 'RSC Adv.'
_journal_paper_doi 10.1039/C4RA09128K
_journal_year 2014
_chemical_formula_moiety 'C21 H19 Cl N2 O5, 0.25(C H2 Cl2)'
_chemical_formula_sum 'C21.25 H19.5 Cl1.5 N2 O5'
_chemical_formula_weight 436.06
_chemical_name_systematic
;
 ?
;
_space_group_crystal_system monoclinic
_space_group_IT_number 5
_space_group_name_Hall 'C 2y'
_space_group_name_H-M_alt 'C 1 2 1'
_symmetry_space_group_name_Hall 'C 2y'
_symmetry_space_group_name_H-M 'C 1 2 1'
_atom_sites_solution_hydrogens mixed
_atom_sites_solution_primary direct
_audit_creation_date 2014-06-10
_audit_creation_method
;
Olex2 1.2
(compiled 2014.05.21 svn.r2940 for OlexSys, GUI svn.r4846)
;
_cell_angle_alpha 90
_cell_angle_beta 100.764(2)
_cell_angle_gamma 90
_cell_formula_units_Z 8
_cell_length_a 14.3843(3)
_cell_length_b 9.8961(3)
_cell_length_c 28.9183(7)
_cell_measurement_reflns_used 4403
_cell_measurement_temperature 292.1(6)
_cell_measurement_theta_max 69.8060
_cell_measurement_theta_min 4.6510
_cell_volume 4044.05(18)
_computing_cell_refinement
;
CrysAlisPro, Agilent Technologies,
Version 1.171.36.28 (release 01-02-2013 CrysAlis171 .NET)
(compiled Feb  1 2013,16:14:44)
;
_computing_data_collection
;
CrysAlisPro, Agilent Technologies,
Version 1.171.36.28 (release 01-02-2013 CrysAlis171 .NET)
(compiled Feb  1 2013,16:14:44)
;
_computing_data_reduction
;
CrysAlisPro, Agilent Technologies,
Version 1.171.36.28 (release 01-02-2013 CrysAlis171 .NET)
(compiled Feb  1 2013,16:14:44)
;
_computing_molecular_graphics 'Olex2 (Dolomanov et al., 2009)'
_computing_publication_material 'Olex2 (Dolomanov et al., 2009)'
_computing_structure_refinement 'ShelXL (Sheldrick, 2008)'
_computing_structure_solution 'ShelXS (Sheldrick, 2008)'
_diffrn_ambient_temperature 292.1(6)
_diffrn_detector_area_resol_mean 16.0733
_diffrn_measured_fraction_theta_full 0.997
_diffrn_measured_fraction_theta_max 0.983
_diffrn_measurement_details
;
  1 omega  -28.00   17.00   1.0000    1.0000
omega____ theta____ kappa____ phi______ frames
    -        0.0000   38.0000   30.0000 45

  2 omega  -74.00  -36.00   1.0000    1.0000
omega____ theta____ kappa____ phi______ frames
    -        0.0000  178.0000   60.0000 38

  3 omega   23.00   72.00   1.0000    1.0000
omega____ theta____ kappa____ phi______ frames
    -        0.0000   38.0000   30.0000 49

  4 omega  -61.00  -36.00   1.0000    1.0000
omega____ theta____ kappa____ phi______ frames
    -        0.0000  178.0000 -120.0000 25

  5 omega -110.00  -84.00   1.0000    1.5000
omega____ theta____ kappa____ phi______ frames
    -      -42.5000  178.0000 -180.0000 26

  6 omega   44.00   79.00   1.0000    1.5000
omega____ theta____ kappa____ phi______ frames
    -       56.0000  -57.0000  150.0000 35

  7 omega   32.00  125.00   1.0000    1.5000
omega____ theta____ kappa____ phi______ frames
    -       56.0000   57.0000  -60.0000 93

  8 omega  100.00  125.00   1.0000    1.5000
omega____ theta____ kappa____ phi______ frames
    -       56.0000  151.0000   65.0000 25

  9 omega   37.00   63.00   1.0000    1.5000
omega____ theta____ kappa____ phi______ frames
    -       56.0000   57.0000 -180.0000 26

 10 omega   27.00  122.00   1.0000    1.5000
omega____ theta____ kappa____ phi______ frames
    -       56.0000   38.0000   90.0000 95

 11 omega   77.00  103.00   1.0000    1.5000
omega____ theta____ kappa____ phi______ frames
    -       56.0000   57.0000 -180.0000 26

 12 omega   23.00  109.00   1.0000    1.5000
omega____ theta____ kappa____ phi______ frames
    -       56.0000 -125.0000  150.0000 86

 13 omega   73.00   99.00   1.0000    3.0000
omega____ theta____ kappa____ phi______ frames
    -      112.0000  -77.0000    0.0000 26

 14 omega   50.00  102.00   1.0000    3.0000
omega____ theta____ kappa____ phi______ frames
    -      112.0000 -111.0000  -30.0000 52

 15 omega   42.00  114.00   1.0000    3.0000
omega____ theta____ kappa____ phi______ frames
    -      112.0000 -111.0000 -150.0000 72

 16 omega   60.00   93.00   1.0000    3.0000
omega____ theta____ kappa____ phi______ frames
    -      112.0000  -38.0000  120.0000 33

 17 omega  107.00  133.00   1.0000    3.0000
omega____ theta____ kappa____ phi______ frames
    -      112.0000   38.0000  -60.0000 26

 18 omega   44.00   94.00   1.0000    3.0000
omega____ theta____ kappa____ phi______ frames
    -      112.0000  -25.0000  -60.0000 50

 19 omega   46.00   86.00   1.0000    3.0000
omega____ theta____ kappa____ phi______ frames
    -      112.0000  -50.0000 -150.0000 40

 20 omega   48.00   87.00   1.0000    3.0000
omega____ theta____ kappa____ phi______ frames
    -      112.0000  -38.0000  -90.0000 39

 21 omega   63.00   91.00   1.0000    3.0000
omega____ theta____ kappa____ phi______ frames
    -      112.0000  -25.0000  -30.0000 28

 22 omega  126.00  177.00   1.0000    3.0000
omega____ theta____ kappa____ phi______ frames
    -      112.0000  111.0000    0.0000 51

 23 omega   42.00   91.00   1.0000    3.0000
omega____ theta____ kappa____ phi______ frames
    -      112.0000  -38.0000   90.0000 49

 24 omega   96.00  173.00   1.0000    3.0000
omega____ theta____ kappa____ phi______ frames
    -      112.0000   50.0000   90.0000 77

 25 omega   97.00  177.00   1.0000    3.0000
omega____ theta____ kappa____ phi______ frames
    -      112.0000  122.0000  -96.0000 80
;
_diffrn_measurement_device_type 'SuperNova, Dual, Cu at zero, Eos'
_diffrn_measurement_method '\w scans'
_diffrn_orient_matrix_UB_11 -0.0649506000
_diffrn_orient_matrix_UB_12 0.1130793000
_diffrn_orient_matrix_UB_13 -0.0243135000
_diffrn_orient_matrix_UB_21 0.0601454000
_diffrn_orient_matrix_UB_22 0.1058671000
_diffrn_orient_matrix_UB_23 0.0312927000
_diffrn_orient_matrix_UB_31 0.0635953000
_diffrn_orient_matrix_UB_32 0.0152933000
_diffrn_orient_matrix_UB_33 -0.0370440000
_diffrn_radiation_monochromator mirror
_diffrn_radiation_type CuK\a
_diffrn_radiation_wavelength 1.54184
_diffrn_reflns_av_R_equivalents 0.0350
_diffrn_reflns_av_unetI/netI 0.0521
_diffrn_reflns_Laue_measured_fraction_full 0.997
_diffrn_reflns_Laue_measured_fraction_max 0.983
_diffrn_reflns_limit_h_max 17
_diffrn_reflns_limit_h_min -13
_diffrn_reflns_limit_k_max 11
_diffrn_reflns_limit_k_min -11
_diffrn_reflns_limit_l_max 30
_diffrn_reflns_limit_l_min -35
_diffrn_reflns_number 9128
_diffrn_reflns_point_group_measured_fraction_full 0.817
_diffrn_reflns_point_group_measured_fraction_max 0.797
_diffrn_reflns_theta_full 67.684
_diffrn_reflns_theta_max 70.571
_diffrn_reflns_theta_min 4.670
_diffrn_source 'SuperNova (Cu) X-ray Source'
_exptl_absorpt_coefficient_mu 2.601
_exptl_absorpt_correction_T_max 1.00000
_exptl_absorpt_correction_T_min 0.68816
_exptl_absorpt_correction_type multi-scan
_exptl_absorpt_process_details
;
CrysAlisPro, Agilent Technologies,
Version 1.171.36.28 (release 01-02-2013 CrysAlis171 .NET)
(compiled Feb  1 2013,16:14:44)
Empirical absorption correction using spherical harmonics,
 implemented in SCALE3 ABSPACK scaling algorithm.
;
_exptl_crystal_colour 'clear light yellow'
_exptl_crystal_colour_lustre clear
_exptl_crystal_colour_modifier light
_exptl_crystal_colour_primary yellow
_exptl_crystal_density_diffrn 1.432
_exptl_crystal_description block
_exptl_crystal_F_000 1812
_exptl_crystal_size_max 0.35
_exptl_crystal_size_mid 0.24
_exptl_crystal_size_min 0.21
_refine_diff_density_max 0.222
_refine_diff_density_min -0.308
_refine_diff_density_rms 0.056
_refine_ls_abs_structure_details
;
 Flack x determined using 1863 quotients [(I+)-(I-)]/[(I+)+(I-)]
 (Parsons and Flack (2004), Acta Cryst. A60, s61).
;
_refine_ls_abs_structure_Flack 0.006(12)
_refine_ls_extinction_method none
_refine_ls_goodness_of_fit_ref 1.038
_refine_ls_hydrogen_treatment mixed
_refine_ls_matrix_type full
_refine_ls_number_parameters 549
_refine_ls_number_reflns 6189
_refine_ls_number_restraints 1
_refine_ls_restrained_S_all 1.038
_refine_ls_R_factor_all 0.0513
_refine_ls_R_factor_gt 0.0488
_refine_ls_shift/su_max 0.000
_refine_ls_shift/su_mean 0.000
_refine_ls_structure_factor_coef Fsqd
_refine_ls_weighting_details
;
 w=1/[\s^2^(Fo^2^)+(0.0800P)^2^]
 where P=(Fo^2^+2Fc^2^)/3
;
_refine_ls_weighting_scheme calc
_refine_ls_wR_factor_gt 0.1259
_refine_ls_wR_factor_ref 0.1305
_reflns_Friedel_coverage 0.530
_reflns_Friedel_fraction_full 0.613
_reflns_Friedel_fraction_max 0.588
_reflns_number_gt 5805
_reflns_number_total 6189
_reflns_threshold_expression 'I > 2\s(I)'
_cod_data_source_file c4ra09128k2.cif
_cod_data_source_block zhangyuan0608
_cod_original_cell_volume 4044.06(17)
_cod_original_formula_sum 'C21.25 H19.50 Cl1.50 N2 O5'
_cod_database_code 7218266
_shelxl_version_number 2013-2
_shelx_space_group_comment
;
The symmetry employed for this shelxl refinement is uniquely defined
by the following loop, which should always be used as a source of
symmetry information in preference to the above space-group names.
They are only intended as comments.
;
_reflns_odcompleteness_completeness 99.87
_reflns_odcompleteness_iscentric 1
_reflns_odcompleteness_theta 66.97
_olex2_refinement_description
;
1. Fixed Uiso
 At 1.2 times of:
  All C(H) groups, All C(H,H) groups, All N(H) groups
 At 1.5 times of:
  All C(H,H,H) groups
2. Others
 Fixed Sof: H45A(0.5) H45B(0.5)
3.a Secondary CH2 refined with riding coordinates:
 C19(H19A,H19B), C32(H32A,H32B), C41(H41A,H41B), C45(H45A,H45B)
3.b Aromatic/amide H refined with riding coordinates:
 N1(H1), C2(H2), C3(H3), C4(H4), C5(H5), C13(H13), C14(H14), C16(H16),
 C17(H17), N3(H3A), C24(H24), C25(H25), C26(H26), C27(H27), C35(H35), C36(H36),
 C38(H38), C39(H39)
3.c Idealised Me refined as rotating group:
 C18(H18A,H18B,H18C), C22(H22A,H22B,H22C), C40(H40A,H40B,H40C), C44(H44A,H44B,
 H44C)
;
_olex2_submission_special_instructions 'No special instructions were received'

loop_
_space_group_symop_operation_xyz
'x, y, z'
'-x, y, -z'
'x+1/2, y+1/2, z'
'-x+1/2, y+1/2, -z'

loop_
_atom_site_label
_atom_site_type_symbol
_atom_site_fract_x
_atom_site_fract_y
_atom_site_fract_z
_atom_site_U_iso_or_equiv
_atom_site_adp_type
_atom_site_occupancy
_atom_site_site_symmetry_order
_atom_site_calc_flag
_atom_site_refinement_flags_posn
_atom_site_refinement_flags_adp
_atom_site_refinement_flags_occupancy
Cl1 Cl 0.56848(10) 0.16678(17) -0.05420(4) 0.0699(4) Uani 1 1 d . . .
O1 O 0.66554(17) 0.4804(4) 0.20702(9) 0.0455(7) Uani 1 1 d . . .
O2 O 0.7033(3) 0.1946(4) 0.23161(13) 0.0718(11) Uani 1 1 d . . .
O3 O 0.6339(2) 0.2198(4) 0.15979(13) 0.0656(10) Uani 1 1 d . . .
O4 O 0.9561(2) 0.3273(3) 0.10305(11) 0.0519(7) Uani 1 1 d . . .
O5 O 0.9374(2) 0.1241(3) 0.13371(10) 0.0465(7) Uani 1 1 d . . .
N1 N 0.7273(2) 0.5469(4) 0.28189(11) 0.0414(7) Uani 1 1 d . . .
H1 H 0.6745 0.5550 0.2916 0.050 Uiso 1 1 calc R . .
N2 N 0.7046(3) 0.2050(4) 0.18995(13) 0.0493(9) Uani 1 1 d . . .
C1 C 0.8154(3) 0.5710(4) 0.30978(13) 0.0357(7) Uani 1 1 d . . .
C2 C 0.8355(3) 0.6068(5) 0.35663(14) 0.0469(9) Uani 1 1 d . . .
H2 H 0.7873 0.6199 0.3736 0.056 Uiso 1 1 calc R . .
C3 C 0.9296(4) 0.6227(5) 0.37775(14) 0.0547(11) Uani 1 1 d . . .
H3 H 0.9453 0.6468 0.4093 0.066 Uiso 1 1 calc R . .
C4 C 1.0003(3) 0.6028(5) 0.35190(15) 0.0512(10) Uani 1 1 d . . .
H4 H 1.0631 0.6138 0.3665 0.061 Uiso 1 1 calc R . .
C5 C 0.9799(3) 0.5670(5) 0.30486(15) 0.0435(9) Uani 1 1 d . . .
H5 H 1.0285 0.5542 0.2881 0.052 Uiso 1 1 calc R . .
C6 C 0.8858(2) 0.5502(4) 0.28283(13) 0.0331(7) Uani 1 1 d . . .
C7 C 0.8378(2) 0.5088(4) 0.23511(12) 0.0323(7) Uani 1 1 d . . .
C8 C 0.7342(2) 0.5091(4) 0.23759(13) 0.0344(7) Uani 1 1 d . . .
C9 C 0.8741(2) 0.4772(4) 0.19693(13) 0.0340(7) Uani 1 1 d . . .
C10 C 0.8131(2) 0.4376(4) 0.15029(12) 0.0348(7) Uani 1 1 d . . .
H10A H 0.749(3) 0.469(5) 0.1502(14) 0.036(11) Uiso 1 1 d . . .
H10B H 0.836(3) 0.496(5) 0.1250(15) 0.034(10) Uiso 1 1 d . . .
C11 C 0.8153(2) 0.2863(4) 0.13573(12) 0.0337(7) Uani 1 1 d . . .
C12 C 0.7476(2) 0.2586(4) 0.08838(12) 0.0366(7) Uani 1 1 d . . .
C13 C 0.7019(3) 0.3610(5) 0.06027(15) 0.0477(9) Uani 1 1 d . . .
H13 H 0.7079 0.4497 0.0711 0.057 Uiso 1 1 calc R . .
C14 C 0.6474(4) 0.3342(5) 0.01648(16) 0.0556(11) Uani 1 1 d . . .
H14 H 0.6176 0.4042 -0.0021 0.067 Uiso 1 1 calc R . .
C15 C 0.6380(3) 0.2028(5) 0.00071(14) 0.0480(10) Uani 1 1 d . . .
C16 C 0.6820(3) 0.0984(5) 0.02779(15) 0.0495(10) Uani 1 1 d . . .
H16 H 0.6754 0.0099 0.0169 0.059 Uiso 1 1 calc R . .
C17 C 0.7359(3) 0.1273(5) 0.07138(15) 0.0460(9) Uani 1 1 d . . .
H17 H 0.7651 0.0569 0.0899 0.055 Uiso 1 1 calc R . .
C18 C 0.9786(3) 0.4862(5) 0.19731(15) 0.0485(10) Uani 1 1 d . . .
H18A H 1.0098 0.4094 0.2135 0.073 Uiso 1 1 calc GR . .
H18B H 1.0032 0.5675 0.2131 0.073 Uiso 1 1 calc GR . .
H18C H 0.9893 0.4875 0.1655 0.073 Uiso 1 1 calc GR . .
C19 C 0.7994(3) 0.1904(4) 0.17541(13) 0.0404(8) Uani 1 1 d . . .
H19A H 0.8059 0.0981 0.1653 0.048 Uiso 1 1 calc R . .
H19B H 0.8487 0.2063 0.2027 0.048 Uiso 1 1 calc R . .
C21 C 0.9124(3) 0.2510(4) 0.12290(12) 0.0369(8) Uani 1 1 d . . .
C22 C 1.0175(3) 0.0718(6) 0.11543(17) 0.0546(11) Uani 1 1 d . . .
H22A H 1.0110 0.0953 0.0828 0.082 Uiso 1 1 calc GR . .
H22B H 1.0197 -0.0248 0.1187 0.082 Uiso 1 1 calc GR . .
H22C H 1.0749 0.1101 0.1327 0.082 Uiso 1 1 calc GR . .
Cl2 Cl 0.60824(9) 0.26246(16) 0.49175(5) 0.0732(4) Uani 1 1 d . . .
O6 O 1.06264(17) -0.0672(4) 0.30924(9) 0.0451(7) Uani 1 1 d . . .
O7 O 1.0752(2) 0.2249(4) 0.34080(12) 0.0627(9) Uani 1 1 d . . .
O8 O 0.9840(3) 0.2198(4) 0.27286(11) 0.0626(9) Uani 1 1 d . . .
O9 O 1.0625(2) 0.1023(3) 0.43808(11) 0.0534(8) Uani 1 1 d . . .
O10 O 1.0069(2) 0.3134(3) 0.42649(11) 0.0482(7) Uani 1 1 d . . .
N3 N 0.9926(2) -0.1314(4) 0.23536(11) 0.0414(7) Uani 1 1 d . . .
H3A H 1.0435 -0.1428 0.2242 0.050 Uiso 1 1 calc R . .
N4 N 0.9971(2) 0.2245(4) 0.31557(12) 0.0438(7) Uani 1 1 d . . .
C23 C 0.9011(3) -0.1507(4) 0.20917(13) 0.0368(8) Uani 1 1 d . . .
C24 C 0.8769(3) -0.1877(5) 0.16301(14) 0.0464(9) Uani 1 1 d . . .
H24 H 0.9226 -0.2056 0.1450 0.056 Uiso 1 1 calc R . .
C25 C 0.7808(3) -0.1976(5) 0.14408(15) 0.0515(10) Uani 1 1 d . . .
H25 H 0.7617 -0.2213 0.1126 0.062 Uiso 1 1 calc R . .
C26 C 0.7137(3) -0.1731(5) 0.17109(17) 0.0523(10) Uani 1 1 d . . .
H26 H 0.6500 -0.1798 0.1576 0.063 Uiso 1 1 calc R . .
C27 C 0.7395(3) -0.1381(4) 0.21837(15) 0.0429(8) Uani 1 1 d . . .
H27 H 0.6935 -0.1227 0.2365 0.052 Uiso 1 1 calc R . .
C28 C 0.8353(2) -0.1266(4) 0.23825(13) 0.0334(7) Uani 1 1 d . . .
C29 C 0.8885(2) -0.0863(4) 0.28501(12) 0.0318(7) Uani 1 1 d . . .
C30 C 0.9916(2) -0.0926(4) 0.28029(13) 0.0347(7) Uani 1 1 d . . .
C31 C 0.8575(2) -0.0520(4) 0.32449(13) 0.0338(7) Uani 1 1 d . . .
C32 C 0.9243(2) -0.0083(4) 0.36879(12) 0.0324(7) Uani 1 1 d . . .
H32A H 0.9886 -0.0274 0.3651 0.039 Uiso 1 1 calc R . .
H32B H 0.9115 -0.0622 0.3949 0.039 Uiso 1 1 calc R . .
C33 C 0.9173(2) 0.1435(4) 0.38144(11) 0.0308(7) Uani 1 1 d . . .
C34 C 0.8333(2) 0.1736(4) 0.40638(11) 0.0311(7) Uani 1 1 d . . .
C35 C 0.7650(3) 0.2705(4) 0.39145(14) 0.0414(8) Uani 1 1 d . . .
H35 H 0.7656 0.3176 0.3637 0.050 Uiso 1 1 calc R . .
C36 C 0.6948(3) 0.2982(5) 0.41787(17) 0.0493(10) Uani 1 1 d . . .
H36 H 0.6489 0.3634 0.4079 0.059 Uiso 1 1 calc R . .
C37 C 0.6949(3) 0.2284(5) 0.45823(15) 0.0454(9) Uani 1 1 d . . .
C38 C 0.7608(3) 0.1297(5) 0.47379(13) 0.0452(9) Uani 1 1 d . . .
H38 H 0.7586 0.0815 0.5012 0.054 Uiso 1 1 calc R . .
C39 C 0.8307(3) 0.1036(4) 0.44780(12) 0.0383(8) Uani 1 1 d . . .
H39 H 0.8764 0.0385 0.4582 0.046 Uiso 1 1 calc R . .
C40 C 0.7542(3) -0.0537(5) 0.32713(15) 0.0463(10) Uani 1 1 d . . .
H40A H 0.7233 0.0223 0.3102 0.070 Uiso 1 1 calc GR . .
H40B H 0.7472 -0.0489 0.3595 0.070 Uiso 1 1 calc GR . .
H40C H 0.7260 -0.1358 0.3134 0.070 Uiso 1 1 calc GR . .
C41 C 0.9116(2) 0.2357(4) 0.33825(12) 0.0352(7) Uani 1 1 d . . .
H41A H 0.8557 0.2124 0.3153 0.042 Uiso 1 1 calc R . .
H41B H 0.9050 0.3286 0.3477 0.042 Uiso 1 1 calc R . .
C43 C 1.0061(2) 0.1810(4) 0.41838(13) 0.0363(7) Uani 1 1 d . . .
C44 C 1.0890(4) 0.3654(6) 0.4576(2) 0.0686(15) Uani 1 1 d . . .
H44A H 1.1451 0.3343 0.4474 0.103 Uiso 1 1 calc GR . .
H44B H 1.0892 0.3343 0.4890 0.103 Uiso 1 1 calc GR . .
H44C H 1.0875 0.4624 0.4570 0.103 Uiso 1 1 calc GR . .
Cl3 Cl 0.60352(11) -0.27924(18) 0.01040(6) 0.0769(4) Uani 1 1 d . . .
C45 C 0.5000 -0.1807(8) 0.0000 0.0572(16) Uani 1 2 d S T P
H45A H 0.5009 -0.1230 -0.0270 0.069 Uiso 0.5 1 calc R . .
H45B H 0.4991 -0.1230 0.0270 0.069 Uiso 0.5 1 calc R . .

loop_
_atom_site_aniso_label
_atom_site_aniso_U_11
_atom_site_aniso_U_22
_atom_site_aniso_U_33
_atom_site_aniso_U_23
_atom_site_aniso_U_13
_atom_site_aniso_U_12
Cl1 0.0770(7) 0.0897(10) 0.0395(5) -0.0100(6) 0.0014(5) -0.0173(7)
O1 0.0304(12) 0.0633(19) 0.0421(13) -0.0046(14) 0.0048(10) -0.0062(13)
O2 0.096(3) 0.070(3) 0.0634(19) 0.0189(19) 0.049(2) 0.014(2)
O3 0.0423(15) 0.079(3) 0.080(2) -0.001(2) 0.0215(15) -0.0116(17)
O4 0.0578(17) 0.0452(17) 0.0611(17) -0.0014(14) 0.0327(14) -0.0063(14)
O5 0.0411(14) 0.0444(17) 0.0555(16) 0.0093(13) 0.0125(12) 0.0067(12)
N1 0.0334(14) 0.052(2) 0.0409(16) -0.0031(15) 0.0130(12) -0.0034(14)
N2 0.060(2) 0.0355(19) 0.060(2) 0.0050(16) 0.0314(17) -0.0042(16)
C1 0.0397(18) 0.0302(18) 0.0374(17) 0.0018(14) 0.0073(14) -0.0011(15)
C2 0.058(2) 0.042(2) 0.0426(19) -0.0006(18) 0.0139(17) -0.0012(18)
C3 0.075(3) 0.046(2) 0.0374(18) -0.0059(18) -0.0064(18) -0.001(2)
C4 0.048(2) 0.046(3) 0.051(2) -0.005(2) -0.0112(17) -0.0052(19)
C5 0.0380(19) 0.040(2) 0.050(2) -0.0017(18) 0.0022(15) -0.0028(17)
C6 0.0340(17) 0.0259(17) 0.0385(17) 0.0027(14) 0.0047(13) -0.0031(13)
C7 0.0313(16) 0.0274(17) 0.0380(17) 0.0020(14) 0.0059(13) -0.0021(13)
C8 0.0299(15) 0.0360(19) 0.0372(17) 0.0026(14) 0.0064(13) -0.0021(14)
C9 0.0336(16) 0.0280(17) 0.0422(17) 0.0030(15) 0.0114(13) -0.0021(14)
C10 0.0369(17) 0.0332(19) 0.0356(16) 0.0008(15) 0.0103(14) 0.0000(14)
C11 0.0376(17) 0.0297(18) 0.0349(16) 0.0010(14) 0.0093(13) -0.0022(14)
C12 0.0359(16) 0.037(2) 0.0380(17) 0.0014(16) 0.0102(13) -0.0019(15)
C13 0.061(2) 0.036(2) 0.044(2) -0.0016(17) 0.0040(18) 0.0021(18)
C14 0.068(3) 0.051(3) 0.044(2) 0.006(2) 0.0017(19) 0.002(2)
C15 0.050(2) 0.057(3) 0.0375(17) -0.0039(18) 0.0087(15) -0.009(2)
C16 0.052(2) 0.043(3) 0.053(2) -0.0111(19) 0.0089(18) -0.0082(18)
C17 0.048(2) 0.036(2) 0.052(2) -0.0031(18) 0.0026(16) -0.0055(17)
C18 0.0357(18) 0.061(3) 0.051(2) -0.009(2) 0.0148(15) -0.0082(19)
C19 0.0465(19) 0.036(2) 0.0409(17) 0.0049(16) 0.0143(14) -0.0051(16)
C21 0.0387(17) 0.038(2) 0.0334(15) 0.0004(15) 0.0067(13) -0.0021(16)
C22 0.047(2) 0.054(3) 0.065(3) 0.003(2) 0.0166(19) 0.011(2)
Cl2 0.0569(6) 0.0818(10) 0.0924(9) -0.0256(8) 0.0433(6) -0.0063(6)
O6 0.0285(11) 0.0624(19) 0.0442(13) -0.0035(14) 0.0061(10) -0.0076(12)
O7 0.0392(14) 0.081(3) 0.0704(19) 0.0024(19) 0.0165(13) -0.0150(16)
O8 0.077(2) 0.069(2) 0.0477(16) 0.0092(16) 0.0260(15) 0.0036(18)
O9 0.0461(15) 0.0443(18) 0.0610(17) 0.0025(14) -0.0124(13) 0.0057(13)
O10 0.0436(14) 0.0372(16) 0.0570(16) -0.0039(14) -0.0080(12) -0.0052(12)
N3 0.0324(14) 0.053(2) 0.0417(16) -0.0045(15) 0.0130(12) -0.0050(14)
N4 0.0488(17) 0.0378(18) 0.0484(17) 0.0073(15) 0.0181(14) -0.0053(15)
C23 0.0384(18) 0.0309(18) 0.0404(18) 0.0019(15) 0.0052(14) -0.0043(14)
C24 0.061(2) 0.039(2) 0.0410(19) -0.0018(17) 0.0138(17) -0.0029(19)
C25 0.067(3) 0.040(2) 0.042(2) -0.0018(18) -0.0044(18) -0.004(2)
C26 0.045(2) 0.047(3) 0.059(2) -0.007(2) -0.0082(18) -0.0053(19)
C27 0.0364(18) 0.040(2) 0.050(2) -0.0049(17) 0.0023(15) -0.0025(16)
C28 0.0332(16) 0.0271(17) 0.0399(17) 0.0014(14) 0.0067(13) -0.0021(13)
C29 0.0287(15) 0.0270(17) 0.0407(17) 0.0002(13) 0.0090(13) -0.0028(12)
C30 0.0314(16) 0.038(2) 0.0364(16) 0.0022(15) 0.0097(13) -0.0016(14)
C31 0.0290(15) 0.0278(18) 0.0459(18) 0.0011(15) 0.0104(13) -0.0034(13)
C32 0.0320(15) 0.0309(18) 0.0347(16) -0.0002(14) 0.0076(12) 0.0009(14)
C33 0.0291(15) 0.0285(18) 0.0343(15) 0.0022(13) 0.0051(12) -0.0015(12)
C34 0.0319(15) 0.0267(16) 0.0340(15) -0.0026(14) 0.0042(12) -0.0047(14)
C35 0.0377(18) 0.035(2) 0.051(2) 0.0063(17) 0.0089(15) -0.0001(15)
C36 0.0335(18) 0.041(2) 0.073(3) -0.002(2) 0.0092(17) 0.0039(17)
C37 0.0359(17) 0.048(2) 0.056(2) -0.0180(19) 0.0181(16) -0.0074(17)
C38 0.045(2) 0.055(3) 0.0377(17) -0.0034(18) 0.0125(14) -0.0121(19)
C39 0.0359(16) 0.041(2) 0.0373(17) 0.0043(16) 0.0049(13) 0.0042(15)
C40 0.0323(18) 0.055(3) 0.055(2) -0.016(2) 0.0148(15) -0.0088(17)
C41 0.0345(16) 0.0323(18) 0.0387(16) 0.0048(15) 0.0066(13) -0.0039(14)
C43 0.0342(16) 0.0339(19) 0.0394(16) 0.0005(16) 0.0037(13) -0.0033(15)
C44 0.060(3) 0.056(3) 0.078(3) -0.007(3) -0.019(2) -0.017(2)
Cl3 0.0711(7) 0.0786(10) 0.0854(9) 0.0080(8) 0.0258(6) 0.0091(7)
C45 0.067(4) 0.052(4) 0.058(3) 0.000 0.026(3) 0.000

loop_
_atom_type_symbol
_atom_type_description
_atom_type_scat_dispersion_real
_atom_type_scat_dispersion_imag
_atom_type_scat_source
C C 0.0181 0.0091 'International Tables Vol C Tables 4.2.6.8 and 6.1.1.4'
H H 0.0000 0.0000 'International Tables Vol C Tables 4.2.6.8 and 6.1.1.4'
N N 0.0311 0.0180 'International Tables Vol C Tables 4.2.6.8 and 6.1.1.4'
O O 0.0492 0.0322 'International Tables Vol C Tables 4.2.6.8 and 6.1.1.4'
Cl Cl 0.3639 0.7018 'International Tables Vol C Tables 4.2.6.8 and 6.1.1.4'

loop_
_geom_angle_atom_site_label_1
_geom_angle_atom_site_label_2
_geom_angle_atom_site_label_3
_geom_angle
_geom_angle_site_symmetry_1
_geom_angle_site_symmetry_3
C21 O5 C22 116.8(3) . .
C1 N1 H1 124.0 . .
C8 N1 H1 124.0 . .
C8 N1 C1 112.0(3) . .
O2 N2 O3 123.7(4) . .
O2 N2 C19 116.9(4) . .
O3 N2 C19 119.3(3) . .
N1 C1 C6 109.1(3) . .
C2 C1 N1 128.0(4) . .
C2 C1 C6 122.9(4) . .
C1 C2 H2 121.0 . .
C1 C2 C3 118.0(4) . .
C3 C2 H2 121.0 . .
C2 C3 H3 119.9 . .
C4 C3 C2 120.1(4) . .
C4 C3 H3 119.9 . .
C3 C4 H4 119.1 . .
C5 C4 C3 121.7(4) . .
C5 C4 H4 119.1 . .
C4 C5 H5 120.4 . .
C4 C5 C6 119.3(4) . .
C6 C5 H5 120.4 . .
C1 C6 C7 107.4(3) . .
C5 C6 C1 117.9(3) . .
C5 C6 C7 134.6(4) . .
C6 C7 C8 104.4(3) . .
C9 C7 C6 130.2(3) . .
C9 C7 C8 125.4(3) . .
O1 C8 N1 123.5(3) . .
O1 C8 C7 129.4(3) . .
N1 C8 C7 107.1(3) . .
C7 C9 C10 122.8(3) . .
C7 C9 C18 121.4(3) . .
C18 C9 C10 115.7(3) . .
C9 C10 H10A 108(2) . .
C9 C10 H10B 106(2) . .
C9 C10 C11 116.8(3) . .
H10A C10 H10B 104(3) . .
C11 C10 H10A 112(3) . .
C11 C10 H10B 109(3) . .
C12 C11 C10 111.6(3) . .
C12 C11 C21 101.2(3) . .
C19 C11 C10 112.2(3) . .
C19 C11 C12 113.2(3) . .
C19 C11 C21 107.8(3) . .
C21 C11 C10 110.3(3) . .
C13 C12 C11 122.7(4) . .
C13 C12 C17 117.6(4) . .
C17 C12 C11 119.6(4) . .
C12 C13 H13 119.3 . .
C14 C13 C12 121.5(4) . .
C14 C13 H13 119.3 . .
C13 C14 H14 120.4 . .
C15 C14 C13 119.2(4) . .
C15 C14 H14 120.4 . .
C14 C15 Cl1 119.9(4) . .
C14 C15 C16 120.9(4) . .
C16 C15 Cl1 119.2(4) . .
C15 C16 H16 120.5 . .
C15 C16 C17 118.9(4) . .
C17 C16 H16 120.5 . .
C12 C17 H17 119.1 . .
C16 C17 C12 121.9(4) . .
C16 C17 H17 119.1 . .
C9 C18 H18A 109.5 . .
C9 C18 H18B 109.5 . .
C9 C18 H18C 109.5 . .
H18A C18 H18B 109.5 . .
H18A C18 H18C 109.5 . .
H18B C18 H18C 109.5 . .
N2 C19 C11 114.7(3) . .
N2 C19 H19A 108.6 . .
N2 C19 H19B 108.6 . .
C11 C19 H19A 108.6 . .
C11 C19 H19B 108.6 . .
H19A C19 H19B 107.6 . .
O4 C21 O5 124.5(4) . .
O4 C21 C11 123.4(4) . .
O5 C21 C11 112.0(3) . .
O5 C22 H22A 109.5 . .
O5 C22 H22B 109.5 . .
O5 C22 H22C 109.5 . .
H22A C22 H22B 109.5 . .
H22A C22 H22C 109.5 . .
H22B C22 H22C 109.5 . .
C43 O10 C44 116.2(4) . .
C23 N3 H3A 123.9 . .
C30 N3 H3A 123.9 . .
C30 N3 C23 112.2(3) . .
O7 N4 C41 118.4(3) . .
O8 N4 O7 124.0(4) . .
O8 N4 C41 117.6(3) . .
C24 C23 N3 127.4(4) . .
C24 C23 C28 123.7(4) . .
C28 C23 N3 108.9(3) . .
C23 C24 H24 121.4 . .
C23 C24 C25 117.2(4) . .
C25 C24 H24 121.4 . .
C24 C25 H25 119.5 . .
C26 C25 C24 121.1(4) . .
C26 C25 H25 119.5 . .
C25 C26 H26 119.4 . .
C25 C26 C27 121.2(4) . .
C27 C26 H26 119.4 . .
C26 C27 H27 120.5 . .
C26 C27 C28 119.1(4) . .
C28 C27 H27 120.5 . .
C23 C28 C29 107.6(3) . .
C27 C28 C23 117.8(4) . .
C27 C28 C29 134.5(3) . .
C28 C29 C30 104.8(3) . .
C31 C29 C28 130.3(3) . .
C31 C29 C30 124.9(3) . .
O6 C30 N3 123.9(3) . .
O6 C30 C29 129.6(3) . .
N3 C30 C29 106.4(3) . .
C29 C31 C32 122.1(3) . .
C29 C31 C40 121.9(3) . .
C40 C31 C32 116.0(3) . .
C31 C32 H32A 108.6 . .
C31 C32 H32B 108.6 . .
C31 C32 C33 114.7(3) . .
H32A C32 H32B 107.6 . .
C33 C32 H32A 108.6 . .
C33 C32 H32B 108.6 . .
C34 C33 C32 112.7(3) . .
C34 C33 C43 104.3(3) . .
C41 C33 C32 112.2(3) . .
C41 C33 C34 109.7(3) . .
C41 C33 C43 109.3(3) . .
C43 C33 C32 108.3(3) . .
C35 C34 C33 124.0(3) . .
C35 C34 C39 118.8(3) . .
C39 C34 C33 117.1(3) . .
C34 C35 H35 119.7 . .
C34 C35 C36 120.5(4) . .
C36 C35 H35 119.7 . .
C35 C36 H36 120.5 . .
C37 C36 C35 119.0(4) . .
C37 C36 H36 120.5 . .
C36 C37 Cl2 119.5(3) . .
C36 C37 C38 122.2(4) . .
C38 C37 Cl2 118.3(3) . .
C37 C38 H38 120.7 . .
C37 C38 C39 118.7(4) . .
C39 C38 H38 120.7 . .
C34 C39 H39 119.6 . .
C38 C39 C34 120.9(4) . .
C38 C39 H39 119.6 . .
C31 C40 H40A 109.5 . .
C31 C40 H40B 109.5 . .
C31 C40 H40C 109.5 . .
H40A C40 H40B 109.5 . .
H40A C40 H40C 109.5 . .
H40B C40 H40C 109.5 . .
N4 C41 C33 112.8(3) . .
N4 C41 H41A 109.0 . .
N4 C41 H41B 109.0 . .
C33 C41 H41A 109.0 . .
C33 C41 H41B 109.0 . .
H41A C41 H41B 107.8 . .
O9 C43 O10 125.3(4) . .
O9 C43 C33 125.0(4) . .
O10 C43 C33 109.6(3) . .
O10 C44 H44A 109.5 . .
O10 C44 H44B 109.5 . .
O10 C44 H44C 109.5 . .
H44A C44 H44B 109.5 . .
H44A C44 H44C 109.5 . .
H44B C44 H44C 109.5 . .
Cl3 C45 Cl3 112.6(4) . 2_655
Cl3 C45 H45A 109.1 . .
Cl3 C45 H45A 109.1 2_655 .
Cl3 C45 H45B 109.1 2_655 .
Cl3 C45 H45B 109.1 . .
H45A C45 H45B 107.8 . .

loop_
_geom_bond_atom_site_label_1
_geom_bond_atom_site_label_2
_geom_bond_distance
_geom_bond_site_symmetry_2
Cl1 C15 1.748(4) .
O1 C8 1.230(4) .
O2 N2 1.213(5) .
O3 N2 1.218(5) .
O4 C21 1.197(5) .
O5 C21 1.327(5) .
O5 C22 1.450(5) .
N1 H1 0.8600 .
N1 C1 1.391(5) .
N1 C8 1.356(5) .
N2 C19 1.507(5) .
C1 C2 1.378(5) .
C1 C6 1.403(5) .
C2 H2 0.9300 .
C2 C3 1.387(6) .
C3 H3 0.9300 .
C3 C4 1.384(7) .
C4 H4 0.9300 .
C4 C5 1.383(6) .
C5 H5 0.9300 .
C5 C6 1.394(5) .
C6 C7 1.481(5) .
C7 C8 1.506(4) .
C7 C9 1.343(5) .
C9 C10 1.517(5) .
C9 C18 1.503(5) .
C10 H10A 0.98(4) .
C10 H10B 1.03(4) .
C10 C11 1.557(5) .
C11 C12 1.549(5) .
C11 C19 1.538(5) .
C11 C21 1.550(5) .
C12 C13 1.386(6) .
C12 C17 1.388(6) .
C13 H13 0.9300 .
C13 C14 1.384(6) .
C14 H14 0.9300 .
C14 C15 1.377(7) .
C15 C16 1.377(7) .
C16 H16 0.9300 .
C16 C17 1.381(6) .
C17 H17 0.9300 .
C18 H18A 0.9600 .
C18 H18B 0.9600 .
C18 H18C 0.9600 .
C19 H19A 0.9700 .
C19 H19B 0.9700 .
C22 H22A 0.9600 .
C22 H22B 0.9600 .
C22 H22C 0.9600 .
Cl2 C37 1.749(4) .
O6 C30 1.220(5) .
O7 N4 1.220(5) .
O8 N4 1.215(5) .
O9 C43 1.191(5) .
O10 C43 1.330(5) .
O10 C44 1.439(5) .
N3 H3A 0.8600 .
N3 C23 1.404(5) .
N3 C30 1.358(5) .
N4 C41 1.502(4) .
C23 C24 1.365(6) .
C23 C28 1.399(5) .
C24 H24 0.9300 .
C24 C25 1.392(6) .
C25 H25 0.9300 .
C25 C26 1.371(7) .
C26 H26 0.9300 .
C26 C27 1.392(6) .
C27 H27 0.9300 .
C27 C28 1.396(5) .
C28 C29 1.479(5) .
C29 C30 1.516(4) .
C29 C31 1.345(5) .
C31 C32 1.514(5) .
C31 C40 1.502(4) .
C32 H32A 0.9700 .
C32 H32B 0.9700 .
C32 C33 1.553(5) .
C33 C34 1.547(4) .
C33 C41 1.537(5) .
C33 C43 1.549(4) .
C34 C35 1.383(5) .
C34 C39 1.390(5) .
C35 H35 0.9300 .
C35 C36 1.403(6) .
C36 H36 0.9300 .
C36 C37 1.356(7) .
C37 C38 1.377(7) .
C38 H38 0.9300 .
C38 C39 1.387(5) .
C39 H39 0.9300 .
C40 H40A 0.9600 .
C40 H40B 0.9600 .
C40 H40C 0.9600 .
C41 H41A 0.9700 .
C41 H41B 0.9700 .
C44 H44A 0.9600 .
C44 H44B 0.9600 .
C44 H44C 0.9600 .
Cl3 C45 1.758(5) .
C45 Cl3 1.758(5) 2_655
C45 H45A 0.9700 .
C45 H45B 0.9700 .

loop_
_geom_torsion_atom_site_label_1
_geom_torsion_atom_site_label_2
_geom_torsion_atom_site_label_3
_geom_torsion_atom_site_label_4
_geom_torsion
Cl1 C15 C16 C17 -179.2(3)
O2 N2 C19 C11 -141.8(4)
O3 N2 C19 C11 41.7(5)
N1 C1 C2 C3 178.5(4)
N1 C1 C6 C5 -178.8(4)
N1 C1 C6 C7 -0.7(4)
C1 N1 C8 O1 178.8(4)
C1 N1 C8 C7 -0.6(5)
C1 C2 C3 C4 0.0(7)
C1 C6 C7 C8 0.4(4)
C1 C6 C7 C9 -179.8(4)
C2 C1 C6 C5 0.0(6)
C2 C1 C6 C7 178.0(4)
C2 C3 C4 C5 0.0(8)
C3 C4 C5 C6 -0.1(7)
C4 C5 C6 C1 0.1(6)
C4 C5 C6 C7 -177.3(4)
C5 C6 C7 C8 178.0(4)
C5 C6 C7 C9 -2.1(7)
C6 C1 C2 C3 0.0(7)
C6 C7 C8 O1 -179.2(4)
C6 C7 C8 N1 0.1(4)
C6 C7 C9 C10 -179.5(4)
C6 C7 C9 C18 -2.7(6)
C7 C9 C10 C11 -108.1(4)
C8 N1 C1 C2 -177.9(4)
C8 N1 C1 C6 0.9(5)
C8 C7 C9 C10 0.3(6)
C8 C7 C9 C18 177.1(4)
C9 C7 C8 O1 1.0(7)
C9 C7 C8 N1 -179.8(4)
C9 C10 C11 C12 178.1(3)
C9 C10 C11 C19 49.9(4)
C9 C10 C11 C21 -70.3(4)
C10 C11 C12 C13 8.2(5)
C10 C11 C12 C17 -175.9(3)
C10 C11 C19 N2 62.3(4)
C10 C11 C21 O4 -36.6(5)
C10 C11 C21 O5 147.6(3)
C11 C12 C13 C14 175.1(4)
C11 C12 C17 C16 -175.1(3)
C12 C11 C19 N2 -65.0(4)
C12 C11 C21 O4 81.6(4)
C12 C11 C21 O5 -94.2(3)
C12 C13 C14 C15 0.5(7)
C13 C12 C17 C16 1.0(6)
C13 C14 C15 Cl1 179.3(4)
C13 C14 C15 C16 -0.1(7)
C14 C15 C16 C17 0.2(7)
C15 C16 C17 C12 -0.6(6)
C17 C12 C13 C14 -0.9(6)
C18 C9 C10 C11 75.0(4)
C19 C11 C12 C13 135.8(4)
C19 C11 C12 C17 -48.2(5)
C19 C11 C21 O4 -159.4(4)
C19 C11 C21 O5 24.8(4)
C21 C11 C12 C13 -109.1(4)
C21 C11 C12 C17 66.8(4)
C21 C11 C19 N2 -176.1(3)
C22 O5 C21 O4 -7.1(6)
C22 O5 C21 C11 168.7(3)
Cl2 C37 C38 C39 -179.0(3)
O7 N4 C41 C33 -45.1(5)
O8 N4 C41 C33 137.1(4)
N3 C23 C24 C25 -178.5(4)
N3 C23 C28 C27 178.8(4)
N3 C23 C28 C29 1.6(4)
C23 N3 C30 O6 -178.4(4)
C23 N3 C30 C29 0.6(5)
C23 C24 C25 C26 -1.0(7)
C23 C28 C29 C30 -1.2(4)
C23 C28 C29 C31 179.5(4)
C24 C23 C28 C27 -1.6(6)
C24 C23 C28 C29 -178.8(4)
C24 C25 C26 C27 -0.4(8)
C25 C26 C27 C28 0.8(7)
C26 C27 C28 C23 0.2(6)
C26 C27 C28 C29 176.5(4)
C27 C28 C29 C30 -177.7(4)
C27 C28 C29 C31 2.9(7)
C28 C23 C24 C25 2.0(6)
C28 C29 C30 O6 179.3(4)
C28 C29 C30 N3 0.4(4)
C28 C29 C31 C32 -177.6(4)
C28 C29 C31 C40 1.9(6)
C29 C31 C32 C33 110.4(4)
C30 N3 C23 C24 179.0(4)
C30 N3 C23 C28 -1.4(5)
C30 C29 C31 C32 3.2(6)
C30 C29 C31 C40 -177.4(4)
C31 C29 C30 O6 -1.3(7)
C31 C29 C30 N3 179.8(4)
C31 C32 C33 C34 80.5(3)
C31 C32 C33 C41 -44.0(4)
C31 C32 C33 C43 -164.7(3)
C32 C33 C34 C35 -126.4(4)
C32 C33 C34 C39 57.5(4)
C32 C33 C41 N4 -60.9(4)
C32 C33 C43 O9 -9.3(5)
C32 C33 C43 O10 173.9(3)
C33 C34 C35 C36 -175.5(4)
C33 C34 C39 C38 176.5(3)
C34 C33 C41 N4 173.0(3)
C34 C33 C43 O9 110.9(4)
C34 C33 C43 O10 -65.8(4)
C34 C35 C36 C37 -0.1(7)
C35 C34 C39 C38 0.2(6)
C35 C36 C37 Cl2 179.6(3)
C35 C36 C37 C38 -1.0(7)
C36 C37 C38 C39 1.7(7)
C37 C38 C39 C34 -1.2(6)
C39 C34 C35 C36 0.5(6)
C40 C31 C32 C33 -69.1(4)
C41 C33 C34 C35 -0.6(5)
C41 C33 C34 C39 -176.6(3)
C41 C33 C43 O9 -131.9(4)
C41 C33 C43 O10 51.4(4)
C43 C33 C34 C35 116.4(4)
C43 C33 C34 C39 -59.7(4)
C43 C33 C41 N4 59.2(4)
C44 O10 C43 O9 7.8(7)
C44 O10 C43 C33 -175.5(4)
